data_9017543
loop_
_publ_author_name
'Groat, L. A.'
'Grew, E. S.'
'Evans, R. J.'
'Pieczka, A.'
'Ercit, T. S.'

_publ_section_title
;
 The crystal chemistry of holtite
 Sample: H1
;
_journal_name_full 'Mineralogical Magazine'
_journal_page_first 1033
_journal_page_last 1050
_journal_volume 73
_journal_year 2009
_chemical_compound_source 'Voroni Tundry, Kola Peninsula, Murmanskaja Oblast, Russia'
_chemical_formula_sum 'Al6.32 As0.152 B O17.61 Sb0.238 Si2.61 Ta0.32'
_chemical_name_mineral Holtite
_space_group_IT_number 62
_space_group_name_Hall '-P 2ac 2n'
_space_group_name_H-M_alt 'P n m a'
_symmetry_space_group_name_H-M 'P n m a'
_cell_angle_alpha 90
_cell_angle_beta 90
_cell_angle_gamma 90
_cell_length_a 4.6818
_cell_length_b 11.867
_cell_length_c 20.302
_cell_formula_units_Z 4
_cell_volume 1127.957
_database_code_amcsd 0019925
_exptl_crystal_density_diffrn 3.737
_cod_data_source_file inputs/fixed/downloads/18/18345.cif
_cod_data_source_block 18345
_cod_original_formula_sum 'Al6.32 Ta.32 Si2.61 Sb.238 As.152 B O17.61'
_cod_database_code 9017543

loop_
_space_group_symop_operation_xyz
x,y,z
x,1/2-y,z
-x,1/2+y,-z
1/2-x,1/2+y,1/2+z
1/2+x,1/2-y,1/2-z
1/2+x,y,1/2-z
1/2-x,-y,1/2+z
-x,-y,-z

loop_
_atom_site_label
_atom_site_fract_x
_atom_site_fract_y
_atom_site_fract_z
_atom_site_occupancy
_atom_site_U_iso_or_equiv
Al1 0.40099 0.75000 0.25024 0.55000 0.01537
Ta1 0.40099 0.75000 0.25024 0.32000 0.01537
Al2 0.55777 0.61051 0.47331 0.98500 0.00540
Al3 0.05959 0.49029 0.43152 0.98500 0.00530
Al4 0.06075 0.35985 0.29022 0.91500 0.00790
Si1 0.08680 0.75000 0.40833 0.87000 0.00540
Sb1 0.11090 0.75000 0.38610 0.06600 0.01070
As1 0.11090 0.75000 0.38610 0.06400 0.01070
Si2 0.58750 0.52050 0.32972 0.87000 0.00550
Sb2 0.60910 0.55960 0.31736 0.08600 0.00890
As2 0.60910 0.55960 0.31736 0.04400 0.00890
B 0.22800 0.25000 0.41560 1.00000 0.00700
O1 0.37770 0.75000 0.45681 1.00000 0.00720
O2 0.16130 0.75000 0.33042 0.87000 0.01040
O3 0.89430 0.63873 0.42518 1.00000 0.00680
O4 0.40390 0.43460 0.28240 1.00000 0.00820
O5 0.39420 0.54999 0.39419 1.00000 0.00690
O6 0.88110 0.45102 0.35231 1.00000 0.00780
O7 0.65850 0.63330 0.28894 0.87000 0.01160
O8 0.17520 0.25000 0.34978 1.00000 0.01000
O9 0.25390 0.35050 0.44768 1.00000 0.00740
O10 0.75680 0.25000 0.27390 1.00000 0.01090
O11 0.75010 0.46706 0.48832 1.00000 0.00540

loop_
_cod_related_entry_id
_cod_related_entry_database
_cod_related_entry_code
1 AMCSD 0019925
